data_4021684
loop_
_publ_author_name
'Mercedes Amat'
'Carmen Escolano'
'Oscar Lozano'
'Arantxa G\'omez-Esqu\'e'
'Rosa Griera'
'Elies Molins'
'Joan Bosch'

_publ_section_title
;
 Alkylation of Phenylglycinol-Derived Oxazolopiperidone Lactams.
 Enantioselective Synthesis of \b-Substituted Piperidines
;
_journal_name_full 'Journal of Organic Chemistry'
_journal_page_first 3804
_journal_page_last 3815
_journal_paper_doi 10.1021/jo060157v
_journal_volume 71
_journal_year 2006
_chemical_compound_source 'synthesis as described'
_chemical_formula_moiety 'C14 H18 N1 O2'
_chemical_formula_sum 'C14 H17 N O2'
_chemical_formula_weight 231.29
_chemical_name_systematic
;
 ?
;
_space_group_IT_number 4
_symmetry_cell_setting monoclinic
_symmetry_space_group_name_Hall 'P 2yb'
_symmetry_space_group_name_H-M 'P 1 21 1'
_atom_sites_solution_hydrogens geom
_atom_sites_solution_primary direct
_atom_sites_solution_secondary difmap
_audit_conform_dict_location ftp://ftp.iucr.org/pub/cif_core.dic
_audit_conform_dict_name cif_core.dic
_audit_conform_dict_version 2.2
_audit_creation_date 2003-01-29T09:46:59-00:00
_audit_creation_method 'WinGX routine CIF_UPDATE'
_cell_angle_alpha 90
_cell_angle_beta 104.96
_cell_angle_gamma 90
_cell_formula_units_Z 2
_cell_length_a 7.487
_cell_length_b 8.4
_cell_length_c 10.324
_cell_measurement_reflns_used 0
_cell_measurement_temperature 294(2)
_cell_measurement_theta_max 0
_cell_measurement_theta_min 0
_cell_measurement_wavelength 0.71073
_cell_volume 627.3
_computing_cell_refinement 'CAD4 Express (Enraf Nonius, 1994)'
_computing_data_collection 'CAD4 Express (Enraf Nonius, 1994)'
_computing_data_reduction 'XCAD4 (Harms & Wocadlo, 1995)'
_computing_molecular_graphics 'Ortep-3 for Windows (Farrugia, 1997)'
_computing_publication_material 'WinGX publication routines (Farrugia, 1999)'
_computing_structure_refinement 'SHELXL-97 (Sheldrick, 1997)'
_computing_structure_solution 'SHELXS-97 (Sheldrick, 1997)'
_diffrn_ambient_temperature 294(2)
_diffrn_detector 'scintillation LiI'
_diffrn_detector_dtime 1.195
_diffrn_measured_fraction_theta_full 1
_diffrn_measured_fraction_theta_max 1
_diffrn_measurement_device '\k-geometry diffractometer'
_diffrn_measurement_device_type 'Enraf Nonius CAD4'
_diffrn_measurement_method 'non-profiled omega scans'
_diffrn_orient_matrix_type
;
  x-axis points to radiation source
  the matrix is specified in reciprocal space
;
_diffrn_orient_matrix_UB_11 -0.28628E-1
_diffrn_orient_matrix_UB_12 -0.115696
_diffrn_orient_matrix_UB_13 0.5401E-2
_diffrn_orient_matrix_UB_21 0.10824
_diffrn_orient_matrix_UB_22 -0.11464E-1
_diffrn_orient_matrix_UB_23 0.79816E-1
_diffrn_orient_matrix_UB_31 -0.81088E-1
_diffrn_orient_matrix_UB_32 0.25595E-1
_diffrn_orient_matrix_UB_33 0.60429E-1
_diffrn_radiation_monochromator graphite
_diffrn_radiation_probe x-ray
_diffrn_radiation_type MoK\a
_diffrn_radiation_wavelength 0.71073
_diffrn_reflns_av_R_equivalents 0.0352
_diffrn_reflns_av_unetI/netI 0.0321
_diffrn_reflns_limit_h_max 10
_diffrn_reflns_limit_h_min -10
_diffrn_reflns_limit_k_max 11
_diffrn_reflns_limit_k_min -11
_diffrn_reflns_limit_l_max 14
_diffrn_reflns_limit_l_min -14
_diffrn_reflns_number 5916
_diffrn_reflns_theta_full 29.97
_diffrn_reflns_theta_max 29.97
_diffrn_reflns_theta_min 2.04
_diffrn_source 'Enraf Nonius FR590'
_diffrn_standards_decay_% 0
_diffrn_standards_interval_time 60
_diffrn_standards_number 3
_exptl_absorpt_coefficient_mu 0.082
_exptl_absorpt_correction_T_max 0.9919
_exptl_absorpt_correction_T_min 0.9919
_exptl_absorpt_correction_type psi-scan
_exptl_absorpt_process_details
;
North A.C.T., Phillips D.C. & Mathews F.S. (1968) Acta. Cryst. A24, 351
        Number of psi-scan sets used was   9
        Theta correction was applied.
        Averaged transmission function was used.
        No Fourier smoothing was applied.
;
_exptl_crystal_colour c
_exptl_crystal_density_diffrn 1.224
_exptl_crystal_density_method 'not measured'
_exptl_crystal_description prism
_exptl_crystal_F_000 248
_exptl_crystal_size_max 0.52
_exptl_crystal_size_mid 0.41
_exptl_crystal_size_min 0.04
_refine_diff_density_max 0.179
_refine_diff_density_min -0.209
_refine_diff_density_rms 0.039
_refine_ls_abs_structure_details 'Flack H D (1983), Acta Cryst. A39, 876-881'
_refine_ls_abs_structure_Flack 0.2(12)
_refine_ls_extinction_method none
_refine_ls_goodness_of_fit_ref 1.042
_refine_ls_hydrogen_treatment mixed
_refine_ls_matrix_type full
_refine_ls_number_parameters 155
_refine_ls_number_reflns 3655
_refine_ls_number_restraints 1
_refine_ls_restrained_S_all 1.042
_refine_ls_R_factor_all 0.0653
_refine_ls_R_factor_gt 0.0426
_refine_ls_shift/su_max 0.001
_refine_ls_shift/su_mean 0
_refine_ls_structure_factor_coef Fsqd
_refine_ls_weighting_details 'calc w=1/[\s^2^(Fo^2^)+(0.0726P)^2^+0.0334P] where P=(Fo^2^+2Fc^2^)/3'
_refine_ls_weighting_scheme calc
_refine_ls_wR_factor_gt 0.1141
_refine_ls_wR_factor_ref 0.1248
_reflns_number_gt 2898
_reflns_number_total 3655
_reflns_threshold_expression >2sigma(I)
_cod_data_source_file jo060157vsi20060124_033655.cif
_cod_original_sg_symbol_H-M 'P 21'
_cod_database_code 4021684

loop_
_symmetry_equiv_pos_as_xyz
'x, y, z'
'-x, y+1/2, -z'

loop_
_atom_site_label
_atom_site_type_symbol
_atom_site_fract_x
_atom_site_fract_y
_atom_site_fract_z
_atom_site_U_iso_or_equiv
_atom_site_adp_type
_atom_site_occupancy
_atom_site_symmetry_multiplicity
_atom_site_calc_flag
_atom_site_refinement_flags
_atom_site_disorder_assembly
_atom_site_disorder_group
O1 O 0.08960(16) 0.32276(18) 0.93390(12) 0.0658(3) Uani 1 1 d . . .
O5 O 0.43611(16) 0.64783(17) 0.78381(15) 0.0676(3) Uani 1 1 d . . .
N4 N 0.22802(15) 0.46163(15) 0.79994(11) 0.0442(2) Uani 1 1 d . . .
C2 C 0.2525(2) 0.2351(3) 0.9326(2) 0.0722(5) Uani 1 1 d . . .
H2A H 0.2213 0.139 0.8794 0.087 Uiso 1 1 calc R . .
H2B H 0.3195 0.2057 1.023 0.087 Uiso 1 1 calc R . .
C3 C 0.36884(19) 0.34795(19) 0.86986(14) 0.0471(3) Uani 1 1 d . . .
H3 H 0.4584 0.4035 0.9416 0.057 Uiso 1 1 calc R . .
C5 C 0.2742(2) 0.61174(18) 0.77427(15) 0.0484(3) Uani 1 1 d . . .
C6 C 0.1190(2) 0.7345(2) 0.73436(17) 0.0570(4) Uani 1 1 d . . .
H6 H 0.1295 0.8029 0.8128 0.068 Uiso 1 1 calc R . .
C7 C -0.0722(2) 0.6599(2) 0.70439(19) 0.0630(4) Uani 1 1 d . . .
H7A H -0.1644 0.7426 0.6985 0.076 Uiso 1 1 calc R . .
H7B H -0.0979 0.6054 0.6187 0.076 Uiso 1 1 calc R . .
C8 C -0.0842(2) 0.5426(2) 0.8135(2) 0.0628(4) Uani 1 1 d . . .
H8A H -0.0517 0.5949 0.9001 0.075 Uiso 1 1 calc R . .
H8B H -0.2094 0.5023 0.7976 0.075 Uiso 1 1 calc R . .
C8A C 0.04651(19) 0.40811(19) 0.81222(15) 0.0485(3) Uani 1 1 d . . .
H8A1 H -0.0082 0.3357 0.7382 0.058 Uiso 1 1 calc R . .
C31 C 0.47115(17) 0.26055(16) 0.78341(14) 0.0419(3) Uani 1 1 d . . .
C32 C 0.6190(2) 0.1642(2) 0.84624(16) 0.0577(4) Uani 1 1 d . . .
H32 H 0.6541 0.1581 0.9393 0.069 Uiso 1 1 calc R . .
C33 C 0.7148(3) 0.0772(2) 0.7724(2) 0.0687(5) Uani 1 1 d . . .
H33 H 0.8141 0.0139 0.8156 0.082 Uiso 1 1 calc R . .
C34 C 0.6627(3) 0.0848(2) 0.6353(2) 0.0657(5) Uani 1 1 d . . .
H34 H 0.7257 0.0254 0.5852 0.079 Uiso 1 1 calc R . .
C35 C 0.5173(3) 0.1801(3) 0.57170(17) 0.0693(5) Uani 1 1 d . . .
H35 H 0.4833 0.1863 0.4786 0.083 Uiso 1 1 calc R . .
C36 C 0.4216(2) 0.2667(2) 0.64549(15) 0.0590(4) Uani 1 1 d . . .
H36 H 0.3225 0.3299 0.6015 0.071 Uiso 1 1 calc R . .
C61 C 0.1487(4) 0.8418(3) 0.6232(3) 0.0926(7) Uani 1 1 d . . .
H61A H 0.277 0.8701 0.6414 0.139 Uiso 1 1 calc R . .
H61B H 0.0757 0.9365 0.619 0.139 Uiso 1 1 calc R . .
H61C H 0.1122 0.7866 0.5391 0.139 Uiso 1 1 calc R . .

loop_
_atom_site_aniso_label
_atom_site_aniso_U_11
_atom_site_aniso_U_22
_atom_site_aniso_U_33
_atom_site_aniso_U_23
_atom_site_aniso_U_13
_atom_site_aniso_U_12
O1 0.0492(6) 0.0926(9) 0.0625(7) 0.0205(6) 0.0270(5) 0.0085(6)
O5 0.0491(6) 0.0653(7) 0.0862(8) 0.0082(7) 0.0135(5) -0.0079(6)
N4 0.0364(5) 0.0501(6) 0.0473(5) 0.0033(5) 0.0128(4) 0.0066(5)
C2 0.0556(9) 0.0893(13) 0.0798(11) 0.0410(10) 0.0321(8) 0.0169(9)
C3 0.0409(6) 0.0586(8) 0.0421(6) 0.0075(6) 0.0113(5) 0.0073(6)
C5 0.0477(7) 0.0498(7) 0.0477(7) -0.0009(6) 0.0123(5) 0.0012(6)
C6 0.0593(8) 0.0483(8) 0.0633(9) -0.0032(7) 0.0155(7) 0.0092(7)
C7 0.0492(8) 0.0600(9) 0.0753(10) -0.0062(8) 0.0077(7) 0.0186(7)
C8 0.0412(7) 0.0709(10) 0.0794(11) -0.0074(8) 0.0213(7) 0.0071(7)
C8A 0.0384(6) 0.0559(8) 0.0519(7) 0.0001(6) 0.0131(5) -0.0005(5)
C31 0.0365(5) 0.0429(6) 0.0467(6) 0.0062(5) 0.0111(5) 0.0015(5)
C32 0.0588(8) 0.0599(9) 0.0502(8) 0.0064(7) 0.0067(6) 0.0169(7)
C33 0.0615(10) 0.0647(10) 0.0744(11) 0.0023(8) 0.0079(8) 0.0267(8)
C34 0.0604(9) 0.0646(10) 0.0743(11) -0.0120(8) 0.0217(8) 0.0111(8)
C35 0.0628(9) 0.0949(14) 0.0511(8) 0.0007(9) 0.0163(7) 0.0186(9)
C36 0.0515(8) 0.0777(11) 0.0482(7) 0.0106(7) 0.0135(6) 0.0218(8)
C61 0.0922(16) 0.0806(14) 0.1114(18) 0.0376(13) 0.0376(14) 0.0295(12)

loop_
_atom_type_symbol
_atom_type_description
_atom_type_scat_dispersion_real
_atom_type_scat_dispersion_imag
_atom_type_scat_source
C C 0.0033 0.0016 'International Tables Vol C Tables 4.2.6.8 and 6.1.1.4'
H H 0 0 'International Tables Vol C Tables 4.2.6.8 and 6.1.1.4'
N N 0.0061 0.0033 'International Tables Vol C Tables 4.2.6.8 and 6.1.1.4'
O O 0.0106 0.006 'International Tables Vol C Tables 4.2.6.8 and 6.1.1.4'

loop_
_geom_angle_atom_site_label_1
_geom_angle_atom_site_label_2
_geom_angle_atom_site_label_3
_geom_angle
_geom_angle_site_symmetry_1
_geom_angle_site_symmetry_3
C8A O1 C2 104.70(11) . .
C5 N4 C3 121.06(12) . .
C5 N4 C8A 126.32(12) . .
C3 N4 C8A 108.78(11) . .
O1 C2 C3 105.29(15) . .
N4 C3 C31 115.85(11) . .
N4 C3 C2 101.25(11) . .
C31 C3 C2 112.24(14) . .
O5 C5 N4 120.78(14) . .
O5 C5 C6 121.40(15) . .
N4 C5 C6 117.82(13) . .
C61 C6 C7 113.87(17) . .
C61 C6 C5 110.76(15) . .
C7 C6 C5 112.81(14) . .
C8 C7 C6 110.49(14) . .
C8A C8 C7 108.64(13) . .
O1 C8A N4 103.23(11) . .
O1 C8A C8 112.08(13) . .
N4 C8A C8 113.06(13) . .
C36 C31 C32 118.30(13) . .
C36 C31 C3 123.47(12) . .
C32 C31 C3 118.19(13) . .
C33 C32 C31 120.96(15) . .
C34 C33 C32 119.72(15) . .
C33 C34 C35 120.00(16) . .
C34 C35 C36 120.23(16) . .
C31 C36 C35 120.78(14) . .

loop_
_geom_bond_atom_site_label_1
_geom_bond_atom_site_label_2
_geom_bond_distance
_geom_bond_site_symmetry_2
O1 C8A 1.4095(19) .
O1 C2 1.428(2) .
O5 C5 1.2284(18) .
N4 C5 1.352(2) .
N4 C3 1.4669(17) .
N4 C8A 1.4677(17) .
C2 C3 1.539(2) .
C3 C31 1.5084(19) .
C5 C6 1.528(2) .
C6 C61 1.520(3) .
C6 C7 1.520(2) .
C7 C8 1.516(3) .
C8 C8A 1.497(2) .
C31 C36 1.377(2) .
C31 C32 1.3893(19) .
C32 C33 1.383(2) .
C33 C34 1.369(3) .
C34 C35 1.374(3) .
C35 C36 1.380(2) .

loop_
_geom_torsion_atom_site_label_1
_geom_torsion_atom_site_label_2
_geom_torsion_atom_site_label_3
_geom_torsion_atom_site_label_4
_geom_torsion
_geom_torsion_site_symmetry_1
_geom_torsion_site_symmetry_2
_geom_torsion_site_symmetry_3
_geom_torsion_site_symmetry_4
C8A O1 C2 C3 38.4(2) . . . .
C5 N4 C3 C31 -83.91(17) . . . .
C8A N4 C3 C31 116.83(13) . . . .
C5 N4 C3 C2 154.41(15) . . . .
C8A N4 C3 C2 -4.84(17) . . . .
O1 C2 C3 N4 -19.81(19) . . . .
O1 C2 C3 C31 -143.98(14) . . . .
C3 N4 C5 O5 14.8(2) . . . .
C8A N4 C5 O5 170.15(14) . . . .
C3 N4 C5 C6 -164.75(12) . . . .
C8A N4 C5 C6 -9.3(2) . . . .
O5 C5 C6 C61 40.8(2) . . . .
N4 C5 C6 C61 -139.70(19) . . . .
O5 C5 C6 C7 169.77(16) . . . .
N4 C5 C6 C7 -10.7(2) . . . .
C61 C6 C7 C8 174.47(17) . . . .
C5 C6 C7 C8 47.13(19) . . . .
C6 C7 C8 C8A -64.44(19) . . . .
C2 O1 C8A N4 -40.78(18) . . . .
C2 O1 C8A C8 -162.76(17) . . . .
C5 N4 C8A O1 -129.83(15) . . . .
C3 N4 C8A O1 28.05(15) . . . .
C5 N4 C8A C8 -8.5(2) . . . .
C3 N4 C8A C8 149.36(14) . . . .
C7 C8 C8A O1 160.63(14) . . . .
C7 C8 C8A N4 44.5(2) . . . .
N4 C3 C31 C36 -9.1(2) . . . .
C2 C3 C31 C36 106.49(17) . . . .
N4 C3 C31 C32 173.33(14) . . . .
C2 C3 C31 C32 -71.06(18) . . . .
C36 C31 C32 C33 0.3(3) . . . .
C3 C31 C32 C33 178.02(17) . . . .
C31 C32 C33 C34 -0.5(3) . . . .
C32 C33 C34 C35 0.9(3) . . . .
C33 C34 C35 C36 -1.0(3) . . . .
C32 C31 C36 C35 -0.5(3) . . . .
C3 C31 C36 C35 -178.00(17) . . . .
C34 C35 C36 C31 0.8(3) . . . .
